data_2101878
loop_
_publ_author_name
'Soma Ghosh'
'Monika Mukherjee'
'Alpana Seal'
'Siddhartha Ray'

_publ_section_title
;
 X-ray Study of <i>M</i>^II^(ClO~4~)~2~.6H~2~O (<i>M</i>^II^ = Zn, Ni):
 Twinning, Disorder and Phase Transitions
;
_journal_issue 4
_journal_name_full 'Acta Crystallographica Section B'
_journal_page_first 639
_journal_page_last 644
_journal_paper_doi 10.1107/S010876819700195X
_journal_volume 53
_journal_year 1997
_chemical_formula_analytical 'H12 Cl2 O14 Zn'
_chemical_formula_moiety 'H12 Cl2 O14 Zn'
_chemical_formula_structural 'H12 Cl2 O14 Zn'
_chemical_formula_sum 'Cl2 H12 O14 Zn'
_chemical_formula_weight 372.37
_chemical_name_systematic
;
 Zinc perchlorate hexahydrate
;
_space_group_IT_number 186
_symmetry_cell_setting hexagonal
_symmetry_space_group_name_Hall 'P 6c -2c'
_symmetry_space_group_name_H-M 'P 63 m c'
_audit_creation_method SHELXL
_cell_angle_alpha 90.00
_cell_angle_beta 90.00
_cell_angle_gamma 120.00
_cell_formula_units_Z 1
_cell_length_a 7.7959(4)
_cell_length_b 7.7959(4)
_cell_length_c 5.3033(3)
_cell_measurement_reflns_used 25
_cell_measurement_temperature 293(2)
_cell_measurement_theta_max 15
_cell_measurement_theta_min 10
_cell_volume 279.13(3)
_computing_cell_refinement 'CAD-4 Software (Enraf-Nonius, 1989)'
_computing_data_collection 'CAD-4 Software (Enraf-Nonius, 1989)'
_computing_data_reduction 'CAD-4 Software (Enraf-Nonius, 1989)'
_computing_molecular_graphics 'ORTEPII (Johnson, 1976)'
_computing_structure_refinement 'SHELXL-93 (Sheldrick, 1993)'
_computing_structure_solution 'SHELXS-86 (Sheldrick, 1990)'
_diffrn_ambient_temperature 293(2)
_diffrn_measurement_device 'Enraf-Nonius CAD-4'
_diffrn_measurement_method \w-2\q
_diffrn_radiation_monochromator graphite
_diffrn_radiation_source 'sealed tube'
_diffrn_radiation_type MoK\a
_diffrn_radiation_wavelength 0.71073
_diffrn_reflns_av_R_equivalents 0.0387
_diffrn_reflns_av_sigmaI/netI 0.0213
_diffrn_reflns_limit_h_max 8
_diffrn_reflns_limit_h_min -9
_diffrn_reflns_limit_k_max 9
_diffrn_reflns_limit_k_min 0
_diffrn_reflns_limit_l_max 6
_diffrn_reflns_limit_l_min 0
_diffrn_reflns_number 594
_diffrn_reflns_theta_max 24.90
_diffrn_reflns_theta_min 3.02
_diffrn_standards_decay_% 0
_diffrn_standards_interval_count 100
_diffrn_standards_number 3
_exptl_absorpt_coefficient_mu 2.751
_exptl_absorpt_correction_type none
_exptl_crystal_colour Colorless
_exptl_crystal_density_diffrn 2.215
_exptl_crystal_density_method none
_exptl_crystal_description Prism
_exptl_crystal_F_000 188
_exptl_crystal_size_max 0.30
_exptl_crystal_size_mid 0.25
_exptl_crystal_size_min 0.20
_refine_diff_density_max 0.299
_refine_diff_density_min -0.730
_refine_ls_abs_structure_details 'Flack (1983)'
_refine_ls_abs_structure_Flack 0.04(8)
_refine_ls_extinction_coef 0.09(4)
_refine_ls_extinction_method 'SHELXL93 (Sheldrick, 1993)'
_refine_ls_goodness_of_fit_all 1.211
_refine_ls_goodness_of_fit_obs 1.212
_refine_ls_hydrogen_treatment 'H atoms refined isotropically'
_refine_ls_matrix_type full
_refine_ls_number_parameters 26
_refine_ls_number_reflns 115
_refine_ls_number_restraints 0
_refine_ls_restrained_S_all 1.211
_refine_ls_restrained_S_obs 1.212
_refine_ls_R_factor_all 0.0383
_refine_ls_R_factor_obs 0.0380
_refine_ls_shift/esd_max 0.567
_refine_ls_shift/esd_mean 0.202
_refine_ls_structure_factor_coef Fsqd
_refine_ls_weighting_details 'w=1/[\s^2^(Fo^2^)+(0.0759P)^2^+0.16P], where P=(Fo^2^+2Fc^2^)/3'
_refine_ls_weighting_scheme calc
_refine_ls_wR_factor_all 0.1071
_refine_ls_wR_factor_obs 0.1065
_reflns_number_observed 114
_reflns_number_total 115
_reflns_observed_criterion >2sigma(I)
_cod_data_source_file li0238.cif
_cod_data_source_block zinc
_cod_depositor_comments
;
The following automatic conversions were performed:
'_symmetry_cell_setting' value 'Hexagonal' changed to 'hexagonal'
according to '/home/saulius/struct/CIF-dictionaries/cif_core.dic'
dictionary named 'cif_core.dic' version 2.4.1 from 2010-06-29.

Automatic conversion script
Id: cif_fix_enum 1527 2010-12-29 10:47:43Z saulius 

The following automatic conversions were performed:

'_symmetry_cell_setting' value 'Hexagonal' changed to 'hexagonal'
according to /home/saulius/struct/CIF-dictionaries/cif_core.dic
dictionary named 'cif_core.dic' version 2.4.1 from 2010-06-29.

Automatic conversion script
Id: cif_fix_values 1715 2011-07-08 13:25:40Z adriana 

The following automatic conversions were performed:

'_refine_ls_weighting_scheme' value 'calc
w=1/[\s^2^(Fo^2^)+(0.0759P)^2^+0.16P], where P=(Fo^2^+2Fc^2^)/3' was
changed to 'calc'. New tag '_refine_ls_weighting_details' was
created. The value of the new tag was set to
'w=1/[\s^2^(Fo^2^)+(0.0759P)^2^+0.16P], where P=(Fo^2^+2Fc^2^)/3'.

Automatic conversion script
Id: cif_fix_values 3143 2015-03-26 13:38:13Z robertas 
;
_cod_original_sg_symbol_H-M 'P 63 mc'
_cod_original_formula_sum 'H12 Cl2 O14 Zn'
_cod_database_code 2101878

loop_
_symmetry_equiv_pos_as_xyz
'x, y, z'
'-y, x-y, z'
'-x+y, -x, z'
'-x, -y, z+1/2'
'y, -x+y, z+1/2'
'x-y, x, z+1/2'
'-y, -x, z'
'-x+y, y, z'
'x, x-y, z'
'y, x, z+1/2'
'x-y, -y, z+1/2'
'-x, -x+y, z+1/2'

loop_
_atom_site_aniso_label
_atom_site_aniso_U_11
_atom_site_aniso_U_22
_atom_site_aniso_U_33
_atom_site_aniso_U_12
_atom_site_aniso_U_13
_atom_site_aniso_U_23
Zn 0.0300(10) 0.0300(10) 0.048(2) 0.0150(10) 0.000 0.000
Cl 0.0300(10) 0.0300(10) 0.053(2) 0.0150(10) 0.000 0.000
O1 0.076(5) 0.076(5) 0.040(9) 0.038(3) 0.000 0.000
O2 0.066(3) 0.066(4) 0.076(5) 0.045(3) 0.005(2) -0.005(2)
OW 0.048(2) 0.048(2) 0.074(4) 0.030(2) 0.001(2) -0.001(2)

loop_
_atom_site_label
_atom_site_fract_x
_atom_site_fract_y
_atom_site_fract_z
_atom_site_U_iso_or_equiv
_atom_site_thermal_displace_type
_atom_site_calc_flag
_atom_site_refinement_flags
_atom_site_occupancy
_atom_site_type_symbol
Zn 0.0000 0.0000 0.2500 0.0360(10) Uani d SP 0.50 Zn
Cl 0.3333 0.6667 0.0062(12) 0.0380(10) Uani d S 1 Cl
O1 0.3333 0.6667 0.280(3) 0.064(4) Uani d S 1 O
O2 0.4320(4) 0.5680(4) -0.0869(16) 0.064(3) Uani d S 1 O
OW 0.1242(4) 0.8758(4) 0.504(2) 0.054(2) Uani d S 1 O
H 0.100(10) 0.750(10) 0.47(3) 0.09(3) Uiso d . 1 H

loop_
_atom_type_symbol
_atom_type_description
_atom_type_scat_dispersion_real
_atom_type_scat_dispersion_imag
_atom_type_scat_source
Cl Cl 0.1484 0.1585 'International Tables Vol C Tables 4.2.6.8 and 6.1.1.4'
O O 0.0106 0.0060 'International Tables Vol C Tables 4.2.6.8 and 6.1.1.4'
H H 0.0000 0.0000 'International Tables Vol C Tables 4.2.6.8 and 6.1.1.4'
Zn Zn 0.2839 1.4301 'International Tables Vol C Tables 4.2.6.8 and 6.1.1.4'

loop_
_geom_angle_atom_site_label_1
_geom_angle_atom_site_label_2
_geom_angle_atom_site_label_3
_geom_angle_site_symmetry_1
_geom_angle_site_symmetry_3
_geom_angle
_geom_angle_publ_flag
OW Zn OW 4_564 5_444 86.3(4) yes
OW Zn OW 4_564 1_545 179.0(5) yes
OW Zn OW 5_444 1_545 94.40(10) yes
OW Zn OW 1_545 2_665 84.9(3) yes
O2 Cl O2 3_565 2_665 108.5(2) no
O2 Cl O2 3_565 . 108.5(2) no
O2 Cl O2 2_665 . 108.5(2) yes
O2 Cl O1 . . 110.3(5) yes
O2 Cl O1 3_565 . 110.3(5) no
O2 Cl O1 2_665 . 110.3(5) no

loop_
_geom_bond_atom_site_label_1
_geom_bond_atom_site_label_2
_geom_bond_site_symmetry_2
_geom_bond_distance
_geom_bond_publ_flag
Zn OW 4_564 2.123(7) yes
Zn OW 5_444 2.123(7) no
Zn OW 6_654 2.123(7) no
Zn OW 1_545 2.152(7) yes
Zn OW 2_665 2.152(7) no
Zn OW 3_455 2.152(7) no
Cl O1 . 1.450(15) yes
Cl O2 . 1.421(5) yes
Cl O2 3_565 1.421(5) no
Cl O2 2_665 1.421(5) no
OW H . 0.92(9) yes
